data_9014095
loop_
_publ_author_name
'Aminoff, G.'

_publ_section_title
;
 Ueber ein neues Mineral von Langban.
 _cod_database_code 1010488
;
_journal_name_full 'Zeitschrift fur Kristallographie'
_journal_page_first 262
_journal_page_last 274
_journal_volume 60
_journal_year 1924
_chemical_formula_sum 'Al2 Na Sb'
_space_group_IT_number 194
_symmetry_space_group_name_Hall '-P 6c 2c'
_symmetry_space_group_name_H-M 'P 63/m m c'
_cell_angle_alpha 90
_cell_angle_beta 90
_cell_angle_gamma 120
_cell_length_a 5.4
_cell_length_b 5.4
_cell_length_c 8.81
_cell_formula_units_Z 2
_cell_volume 222.482
_database_code_amcsd 0017404
_exptl_crystal_density_diffrn 2.966
_cod_duplicate_entry 1010488
_cod_original_formula_sum 'Na Sb Al2'
_cod_database_code 9014095
_amcsd_formula_title 'Al2 Na O6 Sb'

loop_
_space_group_symop_operation_xyz
x,y,z
-x,-x+y,1/2+z
x,x-y,1/2-z
-x+y,-x,1/2-z
x-y,x,1/2+z
-y,-x,z
y,x,-z
y,-x+y,-z
-y,x-y,z
x-y,-y,1/2+z
-x+y,y,1/2-z
x,y,1/2-z
-x,-y,1/2+z
x,x-y,z
-x,-x+y,-z
x-y,x,-z
-x+y,-x,z
y,x,1/2+z
-y,-x,1/2-z
-y,x-y,1/2-z
y,-x+y,1/2+z
-x+y,y,z
x-y,-y,-z
-x,-y,-z

loop_
_atom_site_label
_atom_site_fract_x
_atom_site_fract_y
_atom_site_fract_z
Na1 0.00000 0.00000 0.00000
Sb1 0.33333 0.66667 0.75000
Al1 0.33333 0.66667 0.08700

loop_
_cod_related_entry_id
_cod_related_entry_database
_cod_related_entry_code
1 AMCSD 0017404
